data_4343895
loop_
_publ_author_name
'Eisenhart, Reed J.'
'Rudd, P. Alex'
'Planas, Nora'
'Boyce, David W.'
'Carlson, Rebecca K.'
'Tolman, William B.'
'Bill, Eckhard'
'Gagliardi, Laura'
'Lu, Connie C.'

_publ_section_title
;
 Pushing the Limits of Delta Bonding in Metal-Chromium Complexes with
 Redox Changes and Metal Swapping.
;
_journal_issue 15
_journal_name_full 'Inorganic chemistry'
_journal_page_first 7579
_journal_page_last 7592
_journal_paper_doi 10.1021/acs.inorgchem.5b01163
_journal_volume 54
_journal_year 2015
_chemical_formula_moiety 'C39 H60 Cr N4 P3'
_chemical_formula_sum 'C39 H60 Cr N4 P3'
_chemical_formula_weight 729.82
_chemical_name_common 12249
_chemical_name_systematic
; 
 ? 
;
_space_group_IT_number 14
_symmetry_cell_setting monoclinic
_symmetry_space_group_name_Hall '-P 2yn'
_symmetry_space_group_name_H-M 'P 1 21/n 1'
_atom_sites_solution_hydrogens geom
_atom_sites_solution_primary direct
_atom_sites_solution_secondary difmap
_audit_creation_method SHELXL-97
_cell_angle_alpha 90.00
_cell_angle_beta 92.2930(10)
_cell_angle_gamma 90.00
_cell_formula_units_Z 4
_cell_length_a 11.1248(7)
_cell_length_b 20.1661(13)
_cell_length_c 17.3731(11)
_cell_measurement_temperature 173(2)
_cell_measurement_theta_max 27.42
_cell_measurement_theta_min 2.20
_cell_volume 3894.4(4)
_computing_structure_refinement 'SHELXL-97 (Sheldrick, 2008)'
_computing_structure_solution 'SHELXS-97 (Sheldrick, 2008)'
_diffrn_ambient_temperature 173(2)
_diffrn_measured_fraction_theta_full 0.989
_diffrn_measured_fraction_theta_max 0.989
_diffrn_radiation_monochromator graphite
_diffrn_radiation_source 'fine-focus sealed tube'
_diffrn_radiation_type MoK\a
_diffrn_radiation_wavelength 0.71073
_diffrn_reflns_av_R_equivalents 0.0456
_diffrn_reflns_av_sigmaI/netI 0.0474
_diffrn_reflns_limit_h_max 14
_diffrn_reflns_limit_h_min -14
_diffrn_reflns_limit_k_max 25
_diffrn_reflns_limit_k_min -26
_diffrn_reflns_limit_l_max 20
_diffrn_reflns_limit_l_min -22
_diffrn_reflns_number 33608
_diffrn_reflns_theta_full 27.67
_diffrn_reflns_theta_max 27.67
_diffrn_reflns_theta_min 1.55
_exptl_absorpt_coefficient_mu 0.449
_exptl_absorpt_correction_T_max 0.9564
_exptl_absorpt_correction_T_min 0.8770
_exptl_absorpt_correction_type multi-scan
_exptl_absorpt_process_details 'SADABS, R. Blessing 1995'
_exptl_crystal_colour brown
_exptl_crystal_density_diffrn 1.245
_exptl_crystal_density_method 'not measured'
_exptl_crystal_description plate
_exptl_crystal_F_000 1564
_exptl_crystal_size_max 0.30
_exptl_crystal_size_mid 0.10
_exptl_crystal_size_min 0.10
_refine_diff_density_max 0.612
_refine_diff_density_min -0.545
_refine_diff_density_rms 0.062
_refine_ls_extinction_method none
_refine_ls_goodness_of_fit_ref 1.013
_refine_ls_hydrogen_treatment constr
_refine_ls_matrix_type full
_refine_ls_number_parameters 436
_refine_ls_number_reflns 8993
_refine_ls_number_restraints 0
_refine_ls_restrained_S_all 1.013
_refine_ls_R_factor_all 0.0655
_refine_ls_R_factor_gt 0.0418
_refine_ls_shift/su_max 0.002
_refine_ls_shift/su_mean 0.000
_refine_ls_structure_factor_coef Fsqd
_refine_ls_weighting_details 'calc w=1/[\s^2^(Fo^2^)+(0.0514P)^2^+1.8438P] where P=(Fo^2^+2Fc^2^)/3'
_refine_ls_weighting_scheme calc
_refine_ls_wR_factor_gt 0.0993
_refine_ls_wR_factor_ref 0.1121
_reflns_number_gt 6647
_reflns_number_total 8993
_reflns_threshold_expression >2sigma(I)
_cod_data_source_file ic5b01163_si_002.cif
_cod_data_source_block 12249_0m_Complex1
_cod_depositor_comments
;
The following automatic conversions were performed:

'_symmetry_cell_setting' value 'Monoclinic' changed to 'monoclinic'
according to
/usr/data/users/saulius/crontab/automatic-downloads/rss-feeds/ACS/lib/dictionaries/cif_core.dic
dictionary named 'cif_core.dic' version 2.4.2 from 2011-04-26.

Automatic conversion script
Id: cif_fix_values 3271 2015-04-21 07:52:19Z andrius 

 Adding full bibliography for 4343895--4343899.cif.
;
_cod_original_sg_symbol_H-M P2(1)/n
_cod_database_code 4343895

loop_
_symmetry_equiv_pos_as_xyz
'x, y, z'
'-x+1/2, y+1/2, -z+1/2'
'-x, -y, -z'
'x-1/2, -y-1/2, z-1/2'

loop_
_atom_site_label
_atom_site_type_symbol
_atom_site_fract_x
_atom_site_fract_y
_atom_site_fract_z
_atom_site_U_iso_or_equiv
_atom_site_adp_type
_atom_site_occupancy
_atom_site_symmetry_multiplicity
_atom_site_calc_flag
_atom_site_refinement_flags
Cr1 Cr 0.14899(3) 0.213308(17) 0.167391(19) 0.02001(9) Uani 1 1 d .
P1 P 0.14215(5) 0.23600(3) 0.31214(3) 0.02224(13) Uani 1 1 d .
P2 P 0.31572(5) 0.11433(3) 0.18731(3) 0.02349(13) Uani 1 1 d .
P3 P -0.03459(5) 0.13207(3) 0.16400(3) 0.02410(13) Uani 1 1 d .
N1 N 0.06985(16) 0.29820(9) 0.19181(10) 0.0236(4) Uani 1 1 d .
N2 N 0.17027(15) 0.31363(9) 0.05410(10) 0.0221(4) Uani 1 1 d .
N3 N 0.31662(15) 0.23897(8) 0.14942(10) 0.0211(4) Uani 1 1 d .
N4 N 0.09067(16) 0.18681(9) 0.06283(10) 0.0227(4) Uani 1 1 d .
C1 C 0.0514(2) 0.18971(12) 0.38085(13) 0.0282(5) Uani 1 1 d .
H1 H -0.0260 0.1791 0.3522 0.034 Uiso 1 1 calc R
C2 C 0.0166(2) 0.23124(14) 0.45013(14) 0.0380(6) Uani 1 1 d .
H2A H -0.0420 0.2068 0.4798 0.057 Uiso 1 1 calc R
H2B H -0.0191 0.2732 0.4321 0.057 Uiso 1 1 calc R
H2C H 0.0884 0.2404 0.4829 0.057 Uiso 1 1 calc R
C3 C 0.1051(2) 0.12296(13) 0.40498(16) 0.0406(6) Uani 1 1 d .
H3A H 0.1779 0.1302 0.4375 0.061 Uiso 1 1 calc R
H3B H 0.1255 0.0978 0.3590 0.061 Uiso 1 1 calc R
H3C H 0.0463 0.0980 0.4339 0.061 Uiso 1 1 calc R
C4 C 0.03582(19) 0.29817(11) 0.27192(12) 0.0257(5) Uani 1 1 d .
H4A H -0.0488 0.2842 0.2771 0.031 Uiso 1 1 calc R
H4B H 0.0483 0.3421 0.2963 0.031 Uiso 1 1 calc R
C5 C 0.01727(19) 0.34422(10) 0.14257(12) 0.0230(4) Uani 1 1 d .
C6 C 0.06365(19) 0.35092(10) 0.06849(13) 0.0230(4) Uani 1 1 d .
C7 C 0.28319(18) 0.34103(10) 0.08094(12) 0.0217(4) Uani 1 1 d .
C8 C 0.35907(18) 0.29950(10) 0.12749(12) 0.0217(4) Uani 1 1 d .
C9 C 0.47550(19) 0.32345(11) 0.14750(13) 0.0256(5) Uani 1 1 d .
H9 H 0.5298 0.2962 0.1769 0.031 Uiso 1 1 calc R
C10 C 0.5119(2) 0.38591(12) 0.12496(14) 0.0320(5) Uani 1 1 d .
H10 H 0.5910 0.4007 0.1386 0.038 Uiso 1 1 calc R
C11 C 0.4350(2) 0.42698(11) 0.08303(15) 0.0337(6) Uani 1 1 d .
H11 H 0.4596 0.4704 0.0693 0.040 Uiso 1 1 calc R
C12 C 0.3208(2) 0.40397(11) 0.06108(13) 0.0283(5) Uani 1 1 d .
H12 H 0.2676 0.4320 0.0319 0.034 Uiso 1 1 calc R
C13 C 0.40072(18) 0.19293(10) 0.18706(13) 0.0243(5) Uani 1 1 d .
H13A H 0.4227 0.2075 0.2402 0.029 Uiso 1 1 calc R
H13B H 0.4748 0.1885 0.1577 0.029 Uiso 1 1 calc R
C14 C 0.3758(2) 0.07501(12) 0.27793(13) 0.0310(5) Uani 1 1 d .
H14 H 0.3518 0.1049 0.3206 0.037 Uiso 1 1 calc R
C15 C 0.3220(3) 0.00723(13) 0.29545(17) 0.0450(7) Uani 1 1 d .
H15A H 0.3537 -0.0259 0.2604 0.068 Uiso 1 1 calc R
H15B H 0.2342 0.0093 0.2884 0.068 Uiso 1 1 calc R
H15C H 0.3435 -0.0051 0.3488 0.068 Uiso 1 1 calc R
C16 C 0.5130(2) 0.07174(13) 0.28382(15) 0.0404(6) Uani 1 1 d .
H16A H 0.5390 0.0557 0.3351 0.061 Uiso 1 1 calc R
H16B H 0.5463 0.1160 0.2756 0.061 Uiso 1 1 calc R
H16C H 0.5417 0.0413 0.2446 0.061 Uiso 1 1 calc R
C17 C 0.3848(2) 0.06692(11) 0.10838(13) 0.0297(5) Uani 1 1 d .
H17 H 0.4714 0.0595 0.1237 0.036 Uiso 1 1 calc R
C18 C 0.3270(3) -0.00100(15) 0.0952(2) 0.0633(9) Uani 1 1 d .
H18A H 0.2407 0.0045 0.0836 0.095 Uiso 1 1 calc R
H18B H 0.3391 -0.0281 0.1417 0.095 Uiso 1 1 calc R
H18C H 0.3642 -0.0230 0.0518 0.095 Uiso 1 1 calc R
C19 C 0.3807(3) 0.10619(14) 0.03366(14) 0.0426(6) Uani 1 1 d .
H19A H 0.4275 0.0830 -0.0047 0.064 Uiso 1 1 calc R
H19B H 0.4149 0.1504 0.0430 0.064 Uiso 1 1 calc R
H19C H 0.2970 0.1105 0.0144 0.064 Uiso 1 1 calc R
C20 C 0.17104(19) 0.27337(11) -0.01393(12) 0.0234(5) Uani 1 1 d .
C21 C 0.2097(2) 0.29730(12) -0.08350(13) 0.0297(5) Uani 1 1 d .
H21 H 0.2394 0.3414 -0.0866 0.036 Uiso 1 1 calc R
C22 C 0.2054(2) 0.25719(13) -0.14931(13) 0.0348(6) Uani 1 1 d .
H22 H 0.2320 0.2737 -0.1970 0.042 Uiso 1 1 calc R
C23 C 0.1620(2) 0.19356(13) -0.14393(13) 0.0333(5) Uani 1 1 d .
H23 H 0.1582 0.1662 -0.1884 0.040 Uiso 1 1 calc R
C24 C 0.1238(2) 0.16869(11) -0.07462(13) 0.0266(5) Uani 1 1 d .
H24 H 0.0944 0.1245 -0.0723 0.032 Uiso 1 1 calc R
C25 C 0.12777(18) 0.20805(11) -0.00762(12) 0.0229(4) Uani 1 1 d .
C26 C 0.0256(2) 0.12427(11) 0.06697(13) 0.0266(5) Uani 1 1 d .
H26A H 0.0801 0.0857 0.0633 0.032 Uiso 1 1 calc R
H26B H -0.0394 0.1211 0.0266 0.032 Uiso 1 1 calc R
C27 C -0.1949(2) 0.15555(11) 0.14726(14) 0.0301(5) Uani 1 1 d .
H27 H -0.2342 0.1502 0.1977 0.036 Uiso 1 1 calc R
C28 C -0.2663(2) 0.11218(15) 0.08883(19) 0.0524(8) Uani 1 1 d .
H28A H -0.3495 0.1280 0.0840 0.079 Uiso 1 1 calc R
H28B H -0.2654 0.0661 0.1066 0.079 Uiso 1 1 calc R
H28C H -0.2294 0.1148 0.0386 0.079 Uiso 1 1 calc R
C29 C -0.2051(2) 0.22803(12) 0.12619(16) 0.0375(6) Uani 1 1 d .
H29A H -0.1604 0.2365 0.0797 0.056 Uiso 1 1 calc R
H29B H -0.1716 0.2551 0.1687 0.056 Uiso 1 1 calc R
H29C H -0.2900 0.2395 0.1165 0.056 Uiso 1 1 calc R
C30 C -0.0344(2) 0.04921(12) 0.20987(15) 0.0368(6) Uani 1 1 d .
H30 H 0.0472 0.0442 0.2354 0.044 Uiso 1 1 calc R
C31 C -0.0501(3) -0.01011(14) 0.15743(19) 0.0572(8) Uani 1 1 d .
H31A H -0.0359 -0.0508 0.1872 0.086 Uiso 1 1 calc R
H31B H 0.0077 -0.0075 0.1164 0.086 Uiso 1 1 calc R
H31C H -0.1321 -0.0105 0.1347 0.086 Uiso 1 1 calc R
C32 C -0.1233(3) 0.04650(13) 0.27520(16) 0.0448(7) Uani 1 1 d .
H32A H -0.2055 0.0422 0.2532 0.067 Uiso 1 1 calc R
H32B H -0.1167 0.0873 0.3057 0.067 Uiso 1 1 calc R
H32C H -0.1045 0.0083 0.3083 0.067 Uiso 1 1 calc R
C33 C 0.0086(2) 0.39222(11) 0.01411(14) 0.0298(5) Uani 1 1 d .
H33 H 0.0396 0.3950 -0.0359 0.036 Uiso 1 1 calc R
C34 C -0.0916(2) 0.42974(12) 0.03179(15) 0.0344(6) Uani 1 1 d .
H34 H -0.1303 0.4571 -0.0062 0.041 Uiso 1 1 calc R
C35 C -0.1338(2) 0.42654(11) 0.10548(15) 0.0329(5) Uani 1 1 d .
H35 H -0.2004 0.4532 0.1186 0.039 Uiso 1 1 calc R
C36 C -0.0806(2) 0.38500(11) 0.16040(14) 0.0291(5) Uani 1 1 d .
H36 H -0.1105 0.3840 0.2108 0.035 Uiso 1 1 calc R
C37 C 0.2507(2) 0.28581(12) 0.37057(13) 0.0277(5) Uani 1 1 d .
H37 H 0.2046 0.3102 0.4099 0.033 Uiso 1 1 calc R
C38 C 0.3124(2) 0.33725(12) 0.32145(14) 0.0327(5) Uani 1 1 d .
H38A H 0.3566 0.3687 0.3550 0.049 Uiso 1 1 calc R
H38B H 0.2517 0.3612 0.2898 0.049 Uiso 1 1 calc R
H38C H 0.3686 0.3150 0.2879 0.049 Uiso 1 1 calc R
C39 C 0.3431(2) 0.24243(13) 0.41366(14) 0.0379(6) Uani 1 1 d .
H39A H 0.3893 0.2174 0.3766 0.057 Uiso 1 1 calc R
H39B H 0.3018 0.2115 0.4471 0.057 Uiso 1 1 calc R
H39C H 0.3977 0.2705 0.4451 0.057 Uiso 1 1 calc R

loop_
_atom_site_aniso_label
_atom_site_aniso_U_11
_atom_site_aniso_U_22
_atom_site_aniso_U_33
_atom_site_aniso_U_23
_atom_site_aniso_U_13
_atom_site_aniso_U_12
Cr1 0.01840(17) 0.02394(18) 0.01779(18) -0.00120(14) 0.00210(12) -0.00163(13)
P1 0.0239(3) 0.0259(3) 0.0171(3) -0.0018(2) 0.0030(2) -0.0027(2)
P2 0.0225(3) 0.0237(3) 0.0243(3) 0.0002(2) 0.0022(2) 0.0000(2)
P3 0.0233(3) 0.0236(3) 0.0254(3) 0.0003(2) 0.0017(2) -0.0009(2)
N1 0.0260(9) 0.0256(10) 0.0196(9) -0.0001(7) 0.0039(7) 0.0022(7)
N2 0.0220(9) 0.0227(9) 0.0216(9) -0.0024(7) 0.0010(7) 0.0027(7)
N3 0.0187(8) 0.0219(9) 0.0228(9) 0.0026(7) 0.0017(7) -0.0006(7)
N4 0.0239(9) 0.0226(9) 0.0216(9) -0.0020(7) 0.0016(7) -0.0041(7)
C1 0.0263(11) 0.0359(13) 0.0227(12) 0.0008(10) 0.0033(9) -0.0066(10)
C2 0.0375(14) 0.0543(17) 0.0232(12) -0.0030(11) 0.0115(10) -0.0051(12)
C3 0.0418(15) 0.0388(15) 0.0414(15) 0.0118(12) 0.0043(12) -0.0072(12)
C4 0.0257(11) 0.0286(12) 0.0231(11) -0.0013(9) 0.0031(9) 0.0016(9)
C5 0.0231(10) 0.0219(11) 0.0239(11) -0.0016(9) 0.0015(8) -0.0014(8)
C6 0.0225(10) 0.0205(10) 0.0261(11) 0.0022(9) 0.0017(8) 0.0013(8)
C7 0.0230(10) 0.0222(11) 0.0202(11) -0.0033(8) 0.0058(8) -0.0020(8)
C8 0.0221(10) 0.0230(11) 0.0204(11) -0.0032(8) 0.0065(8) -0.0021(8)
C9 0.0224(11) 0.0282(12) 0.0265(12) -0.0033(9) 0.0043(9) -0.0024(9)
C10 0.0283(12) 0.0306(13) 0.0374(14) -0.0080(11) 0.0082(10) -0.0084(10)
C11 0.0395(14) 0.0215(11) 0.0411(15) -0.0023(10) 0.0141(11) -0.0089(10)
C12 0.0338(12) 0.0240(11) 0.0277(12) 0.0021(9) 0.0076(9) 0.0012(9)
C13 0.0190(10) 0.0245(11) 0.0295(12) 0.0009(9) 0.0006(8) 0.0022(8)
C14 0.0392(13) 0.0290(12) 0.0250(12) 0.0027(10) 0.0021(10) 0.0009(10)
C15 0.0510(16) 0.0354(15) 0.0488(17) 0.0169(13) 0.0040(13) -0.0007(12)
C16 0.0409(14) 0.0417(15) 0.0377(15) 0.0086(12) -0.0102(11) 0.0026(12)
C17 0.0293(12) 0.0294(12) 0.0303(13) -0.0036(10) 0.0030(9) 0.0037(10)
C18 0.087(2) 0.0427(18) 0.062(2) -0.0216(16) 0.0218(18) -0.0129(17)
C19 0.0507(16) 0.0516(17) 0.0257(13) -0.0026(12) 0.0059(11) 0.0150(13)
C20 0.0219(10) 0.0291(12) 0.0192(11) -0.0001(9) 0.0010(8) 0.0039(9)
C21 0.0327(12) 0.0319(13) 0.0246(12) 0.0033(10) 0.0024(9) 0.0005(10)
C22 0.0389(13) 0.0467(15) 0.0192(12) 0.0039(11) 0.0057(10) 0.0028(11)
C23 0.0349(13) 0.0435(15) 0.0215(12) -0.0070(10) -0.0002(9) 0.0055(11)
C24 0.0286(11) 0.0270(12) 0.0241(12) -0.0039(9) -0.0011(9) 0.0025(9)
C25 0.0216(10) 0.0264(11) 0.0208(11) -0.0005(9) 0.0009(8) 0.0042(8)
C26 0.0264(11) 0.0270(12) 0.0265(12) -0.0049(9) 0.0022(9) -0.0040(9)
C27 0.0244(11) 0.0311(12) 0.0350(13) -0.0038(10) 0.0037(9) -0.0008(9)
C28 0.0264(13) 0.0555(18) 0.074(2) -0.0221(16) -0.0089(13) -0.0037(12)
C29 0.0289(12) 0.0385(14) 0.0449(16) 0.0041(12) -0.0003(11) 0.0050(11)
C30 0.0394(14) 0.0270(13) 0.0444(16) 0.0078(11) 0.0068(11) -0.0013(10)
C31 0.075(2) 0.0302(15) 0.067(2) -0.0011(14) 0.0162(17) -0.0061(14)
C32 0.0508(17) 0.0365(15) 0.0479(17) 0.0138(13) 0.0112(13) -0.0038(12)
C33 0.0326(12) 0.0275(12) 0.0294(13) 0.0049(10) 0.0028(10) 0.0006(10)
C34 0.0326(13) 0.0290(13) 0.0410(15) 0.0069(11) -0.0053(11) 0.0052(10)
C35 0.0232(11) 0.0256(12) 0.0500(16) -0.0021(11) 0.0030(10) 0.0027(9)
C36 0.0266(11) 0.0276(12) 0.0333(13) -0.0035(10) 0.0066(9) 0.0007(9)
C37 0.0282(11) 0.0340(12) 0.0212(11) -0.0061(9) 0.0028(9) -0.0056(10)
C38 0.0345(13) 0.0305(13) 0.0332(14) -0.0045(10) 0.0021(10) -0.0082(10)
C39 0.0356(13) 0.0478(16) 0.0297(14) 0.0027(11) -0.0067(10) -0.0090(12)

loop_
_atom_type_symbol
_atom_type_description
_atom_type_scat_dispersion_real
_atom_type_scat_dispersion_imag
_atom_type_scat_source
C C 0.0033 0.0016 'International Tables Vol C Tables 4.2.6.8 and 6.1.1.4'
H H 0.0000 0.0000 'International Tables Vol C Tables 4.2.6.8 and 6.1.1.4'
N N 0.0061 0.0033 'International Tables Vol C Tables 4.2.6.8 and 6.1.1.4'
P P 0.1023 0.0942 'International Tables Vol C Tables 4.2.6.8 and 6.1.1.4'
Cr Cr 0.3209 0.6236 'International Tables Vol C Tables 4.2.6.8 and 6.1.1.4'

loop_
_geom_angle_atom_site_label_1
_geom_angle_atom_site_label_2
_geom_angle_atom_site_label_3
_geom_angle
N3 Cr1 N4 101.71(7)
N3 Cr1 N1 103.80(7)
N4 Cr1 N1 107.35(7)
N3 Cr1 P1 100.02(5)
N4 Cr1 P1 158.26(5)
N1 Cr1 P1 66.66(5)
N3 Cr1 P3 154.52(5)
N4 Cr1 P3 65.37(5)
N1 Cr1 P3 101.12(5)
P1 Cr1 P3 94.60(2)
N3 Cr1 P2 64.60(5)
N4 Cr1 P2 96.60(5)
N1 Cr1 P2 155.34(6)
P1 Cr1 P2 93.03(2)
P3 Cr1 P2 94.05(2)
C4 P1 C37 103.57(11)
C4 P1 C1 103.29(10)
C37 P1 C1 106.40(10)
C4 P1 Cr1 78.05(7)
C37 P1 Cr1 126.42(7)
C1 P1 Cr1 125.66(8)
C13 P2 C17 102.27(10)
C13 P2 C14 101.60(10)
C17 P2 C14 105.02(11)
C13 P2 Cr1 73.63(7)
C17 P2 Cr1 125.35(8)
C14 P2 Cr1 129.47(8)
C26 P3 C30 108.79(11)
C26 P3 C27 105.08(11)
C30 P3 C27 106.39(11)
C26 P3 Cr1 76.25(7)
C30 P3 Cr1 124.60(9)
C27 P3 Cr1 125.99(8)
C5 N1 C4 118.27(17)
C5 N1 Cr1 129.17(14)
C4 N1 Cr1 109.84(13)
C7 N2 C20 116.89(17)
C7 N2 C6 117.47(17)
C20 N2 C6 118.20(17)
C8 N3 C13 118.14(17)
C8 N3 Cr1 128.11(14)
C13 N3 Cr1 110.89(13)
C25 N4 C26 118.72(17)
C25 N4 Cr1 129.35(14)
C26 N4 Cr1 109.49(13)
C3 C1 C2 112.1(2)
C3 C1 P1 113.95(17)
C2 C1 P1 113.22(17)
C3 C1 H1 105.6
C2 C1 H1 105.6
P1 C1 H1 105.6
C1 C2 H2A 109.5
C1 C2 H2B 109.5
H2A C2 H2B 109.5
C1 C2 H2C 109.5
H2A C2 H2C 109.5
H2B C2 H2C 109.5
C1 C3 H3A 109.5
C1 C3 H3B 109.5
H3A C3 H3B 109.5
C1 C3 H3C 109.5
H3A C3 H3C 109.5
H3B C3 H3C 109.5
N1 C4 P1 100.09(14)
N1 C4 H4A 111.8
P1 C4 H4A 111.8
N1 C4 H4B 111.8
P1 C4 H4B 111.8
H4A C4 H4B 109.5
N1 C5 C36 124.7(2)
N1 C5 C6 117.98(19)
C36 C5 C6 117.3(2)
C33 C6 C5 120.8(2)
C33 C6 N2 122.9(2)
C5 C6 N2 116.32(18)
C12 C7 C8 120.28(19)
C12 C7 N2 122.8(2)
C8 C7 N2 116.84(18)
N3 C8 C9 124.0(2)
N3 C8 C7 118.76(18)
C9 C8 C7 117.21(19)
C10 C9 C8 121.1(2)
C10 C9 H9 119.4
C8 C9 H9 119.4
C11 C10 C9 120.9(2)
C11 C10 H10 119.5
C9 C10 H10 119.5
C10 C11 C12 119.0(2)
C10 C11 H11 120.5
C12 C11 H11 120.5
C7 C12 C11 121.3(2)
C7 C12 H12 119.4
C11 C12 H12 119.4
N3 C13 P2 103.23(13)
N3 C13 H13A 111.1
P2 C13 H13A 111.1
N3 C13 H13B 111.1
P2 C13 H13B 111.1
H13A C13 H13B 109.1
C16 C14 C15 110.3(2)
C16 C14 P2 113.51(17)
C15 C14 P2 114.77(18)
C16 C14 H14 105.8
C15 C14 H14 105.8
P2 C14 H14 105.8
C14 C15 H15A 109.5
C14 C15 H15B 109.5
H15A C15 H15B 109.5
C14 C15 H15C 109.5
H15A C15 H15C 109.5
H15B C15 H15C 109.5
C14 C16 H16A 109.5
C14 C16 H16B 109.5
H16A C16 H16B 109.5
C14 C16 H16C 109.5
H16A C16 H16C 109.5
H16B C16 H16C 109.5
C19 C17 C18 110.0(2)
C19 C17 P2 111.24(16)
C18 C17 P2 112.80(18)
C19 C17 H17 107.5
C18 C17 H17 107.5
P2 C17 H17 107.5
C17 C18 H18A 109.5
C17 C18 H18B 109.5
H18A C18 H18B 109.5
C17 C18 H18C 109.5
H18A C18 H18C 109.5
H18B C18 H18C 109.5
C17 C19 H19A 109.5
C17 C19 H19B 109.5
H19A C19 H19B 109.5
C17 C19 H19C 109.5
H19A C19 H19C 109.5
H19B C19 H19C 109.5
C21 C20 C25 120.8(2)
C21 C20 N2 122.3(2)
C25 C20 N2 116.88(19)
C20 C21 C22 120.6(2)
C20 C21 H21 119.7
C22 C21 H21 119.7
C23 C22 C21 119.0(2)
C23 C22 H22 120.5
C21 C22 H22 120.5
C22 C23 C24 121.1(2)
C22 C23 H23 119.4
C24 C23 H23 119.4
C23 C24 C25 120.9(2)
C23 C24 H24 119.6
C25 C24 H24 119.6
N4 C25 C24 124.0(2)
N4 C25 C20 118.42(19)
C24 C25 C20 117.6(2)
N4 C26 P3 99.82(14)
N4 C26 H26A 111.8
P3 C26 H26A 111.8
N4 C26 H26B 111.8
P3 C26 H26B 111.8
H26A C26 H26B 109.5
C29 C27 C28 111.0(2)
C29 C27 P3 110.32(16)
C28 C27 P3 115.20(17)
C29 C27 H27 106.6
C28 C27 H27 106.6
P3 C27 H27 106.6
C27 C28 H28A 109.5
C27 C28 H28B 109.5
H28A C28 H28B 109.5
C27 C28 H28C 109.5
H28A C28 H28C 109.5
H28B C28 H28C 109.5
C27 C29 H29A 109.5
C27 C29 H29B 109.5
H29A C29 H29B 109.5
C27 C29 H29C 109.5
H29A C29 H29C 109.5
H29B C29 H29C 109.5
C31 C30 C32 110.8(2)
C31 C30 P3 117.2(2)
C32 C30 P3 111.12(17)
C31 C30 H30 105.6
C32 C30 H30 105.6
P3 C30 H30 105.6
C30 C31 H31A 109.5
C30 C31 H31B 109.5
H31A C31 H31B 109.5
C30 C31 H31C 109.5
H31A C31 H31C 109.5
H31B C31 H31C 109.5
C30 C32 H32A 109.5
C30 C32 H32B 109.5
H32A C32 H32B 109.5
C30 C32 H32C 109.5
H32A C32 H32C 109.5
H32B C32 H32C 109.5
C6 C33 C34 120.9(2)
C6 C33 H33 119.6
C34 C33 H33 119.6
C35 C34 C33 118.9(2)
C35 C34 H34 120.5
C33 C34 H34 120.5
C34 C35 C36 121.0(2)
C34 C35 H35 119.5
C36 C35 H35 119.5
C35 C36 C5 121.0(2)
C35 C36 H36 119.5
C5 C36 H36 119.5
C39 C37 C38 110.84(19)
C39 C37 P1 111.84(17)
C38 C37 P1 111.24(16)
C39 C37 H37 107.6
C38 C37 H37 107.6
P1 C37 H37 107.6
C37 C38 H38A 109.5
C37 C38 H38B 109.5
H38A C38 H38B 109.5
C37 C38 H38C 109.5
H38A C38 H38C 109.5
H38B C38 H38C 109.5
C37 C39 H39A 109.5
C37 C39 H39B 109.5
H39A C39 H39B 109.5
C37 C39 H39C 109.5
H39A C39 H39C 109.5
H39B C39 H39C 109.5

loop_
_geom_bond_atom_site_label_1
_geom_bond_atom_site_label_2
_geom_bond_distance
Cr1 N3 1.9722(17)
Cr1 N4 1.9779(18)
Cr1 N1 1.9788(18)
Cr1 P1 2.5601(6)
Cr1 P3 2.6170(6)
Cr1 P2 2.7373(7)
P1 C4 1.842(2)
P1 C37 1.844(2)
P1 C1 1.847(2)
P2 C13 1.846(2)
P2 C17 1.863(2)
P2 C14 1.863(2)
P3 C26 1.845(2)
P3 C30 1.851(2)
P3 C27 1.857(2)
N1 C5 1.377(3)
N1 C4 1.457(3)
N2 C7 1.433(3)
N2 C20 1.434(3)
N2 C6 1.435(3)
N3 C8 1.369(3)
N3 C13 1.455(3)
N4 C25 1.376(3)
N4 C26 1.457(3)
C1 C3 1.524(3)
C1 C2 1.529(3)
C1 H1 1.0000
C2 H2A 0.9800
C2 H2B 0.9800
C2 H2C 0.9800
C3 H3A 0.9800
C3 H3B 0.9800
C3 H3C 0.9800
C4 H4A 0.9900
C4 H4B 0.9900
C5 C36 1.409(3)
C5 C6 1.412(3)
C6 C33 1.384(3)
C7 C12 1.384(3)
C7 C8 1.419(3)
C8 C9 1.413(3)
C9 C10 1.384(3)
C9 H9 0.9500
C10 C11 1.378(3)
C10 H10 0.9500
C11 C12 1.391(3)
C11 H11 0.9500
C12 H12 0.9500
C13 H13A 0.9900
C13 H13B 0.9900
C14 C16 1.527(3)
C14 C15 1.528(3)
C14 H14 1.0000
C15 H15A 0.9800
C15 H15B 0.9800
C15 H15C 0.9800
C16 H16A 0.9800
C16 H16B 0.9800
C16 H16C 0.9800
C17 C19 1.520(3)
C17 C18 1.527(4)
C17 H17 1.0000
C18 H18A 0.9800
C18 H18B 0.9800
C18 H18C 0.9800
C19 H19A 0.9800
C19 H19B 0.9800
C19 H19C 0.9800
C20 C21 1.386(3)
C20 C25 1.408(3)
C21 C22 1.400(3)
C21 H21 0.9500
C22 C23 1.375(4)
C22 H22 0.9500
C23 C24 1.387(3)
C23 H23 0.9500
C24 C25 1.408(3)
C24 H24 0.9500
C26 H26A 0.9900
C26 H26B 0.9900
C27 C29 1.510(3)
C27 C28 1.537(3)
C27 H27 1.0000
C28 H28A 0.9800
C28 H28B 0.9800
C28 H28C 0.9800
C29 H29A 0.9800
C29 H29B 0.9800
C29 H29C 0.9800
C30 C31 1.510(4)
C30 C32 1.536(3)
C30 H30 1.0000
C31 H31A 0.9800
C31 H31B 0.9800
C31 H31C 0.9800
C32 H32A 0.9800
C32 H32B 0.9800
C32 H32C 0.9800
C33 C34 1.392(3)
C33 H33 0.9500
C34 C35 1.383(3)
C34 H34 0.9500
C35 C36 1.385(3)
C35 H35 0.9500
C36 H36 0.9500
C37 C39 1.524(3)
C37 C38 1.524(3)
C37 H37 1.0000
C38 H38A 0.9800
C38 H38B 0.9800
C38 H38C 0.9800
C39 H39A 0.9800
C39 H39B 0.9800
C39 H39C 0.9800

loop_
_geom_torsion_atom_site_label_1
_geom_torsion_atom_site_label_2
_geom_torsion_atom_site_label_3
_geom_torsion_atom_site_label_4
_geom_torsion
N3 Cr1 P1 C4 114.16(9)
N4 Cr1 P1 C4 -64.80(17)
N1 Cr1 P1 C4 13.35(9)
P3 Cr1 P1 C4 -86.79(7)
P2 Cr1 P1 C4 178.90(7)
N3 Cr1 P1 C37 16.01(11)
N4 Cr1 P1 C37 -162.96(17)
N1 Cr1 P1 C37 -84.81(11)
P3 Cr1 P1 C37 175.05(10)
P2 Cr1 P1 C37 80.74(10)
N3 Cr1 P1 C1 -147.94(11)
N4 Cr1 P1 C1 33.09(18)
N1 Cr1 P1 C1 111.24(11)
P3 Cr1 P1 C1 11.10(10)
P2 Cr1 P1 C1 -83.21(10)
N3 Cr1 P2 C13 15.71(9)
N4 Cr1 P2 C13 115.57(9)
N1 Cr1 P2 C13 -50.64(15)
P1 Cr1 P2 C13 -83.95(8)
P3 Cr1 P2 C13 -178.78(8)
N3 Cr1 P2 C17 -77.91(11)
N4 Cr1 P2 C17 21.95(11)
N1 Cr1 P2 C17 -144.26(16)
P1 Cr1 P2 C17 -177.57(9)
P3 Cr1 P2 C17 87.60(9)
N3 Cr1 P2 C14 107.40(11)
N4 Cr1 P2 C14 -152.74(11)
N1 Cr1 P2 C14 41.05(17)
P1 Cr1 P2 C14 7.74(10)
P3 Cr1 P2 C14 -87.09(10)
N3 Cr1 P3 C26 -46.46(15)
N4 Cr1 P3 C26 17.25(9)
N1 Cr1 P3 C26 121.38(9)
P1 Cr1 P3 C26 -171.53(8)
P2 Cr1 P3 C26 -78.16(8)
N3 Cr1 P3 C30 57.07(16)
N4 Cr1 P3 C30 120.78(12)
N1 Cr1 P3 C30 -135.08(12)
P1 Cr1 P3 C30 -67.99(10)
P2 Cr1 P3 C30 25.38(10)
N3 Cr1 P3 C27 -145.29(15)
N4 Cr1 P3 C27 -81.58(11)
N1 Cr1 P3 C27 22.55(11)
P1 Cr1 P3 C27 89.64(10)
P2 Cr1 P3 C27 -176.99(10)
N3 Cr1 N1 C5 86.58(19)
N4 Cr1 N1 C5 -20.6(2)
P1 Cr1 N1 C5 -178.3(2)
P3 Cr1 N1 C5 -88.07(18)
P2 Cr1 N1 C5 145.02(14)
N3 Cr1 N1 C4 -112.79(14)
N4 Cr1 N1 C4 140.01(14)
P1 Cr1 N1 C4 -17.68(12)
P3 Cr1 N1 C4 72.56(14)
P2 Cr1 N1 C4 -54.4(2)
N4 Cr1 N3 C8 87.33(18)
N1 Cr1 N3 C8 -24.05(19)
P1 Cr1 N3 C8 -92.28(17)
P3 Cr1 N3 C8 143.66(14)
P2 Cr1 N3 C8 179.13(19)
N4 Cr1 N3 C13 -112.46(14)
N1 Cr1 N3 C13 136.16(14)
P1 Cr1 N3 C13 67.93(14)
P3 Cr1 N3 C13 -56.1(2)
P2 Cr1 N3 C13 -20.66(12)
N3 Cr1 N4 C25 -27.69(19)
N1 Cr1 N4 C25 80.98(19)
P1 Cr1 N4 C25 151.27(14)
P3 Cr1 N4 C25 175.5(2)
P2 Cr1 N4 C25 -93.04(18)
N3 Cr1 N4 C26 134.04(14)
N1 Cr1 N4 C26 -117.30(14)
P1 Cr1 N4 C26 -47.0(2)
P3 Cr1 N4 C26 -22.76(12)
P2 Cr1 N4 C26 68.68(13)
C4 P1 C1 C3 162.96(18)
C37 P1 C1 C3 -88.32(19)
Cr1 P1 C1 C3 78.27(19)
C4 P1 C1 C2 -67.38(19)
C37 P1 C1 C2 41.3(2)
Cr1 P1 C1 C2 -152.07(14)
C5 N1 C4 P1 -173.80(15)
Cr1 N1 C4 P1 23.18(15)
C37 P1 C4 N1 107.96(14)
C1 P1 C4 N1 -141.22(14)
Cr1 P1 C4 N1 -17.01(12)
C4 N1 C5 C36 -10.2(3)
Cr1 N1 C5 C36 149.10(18)
C4 N1 C5 C6 170.41(19)
Cr1 N1 C5 C6 -30.3(3)
N1 C5 C6 C33 174.6(2)
C36 C5 C6 C33 -4.9(3)
N1 C5 C6 N2 -6.3(3)
C36 C5 C6 N2 174.23(19)
C7 N2 C6 C33 97.5(3)
C20 N2 C6 C33 -51.4(3)
C7 N2 C6 C5 -81.6(2)
C20 N2 C6 C5 129.4(2)
C20 N2 C7 C12 94.3(2)
C6 N2 C7 C12 -55.1(3)
C20 N2 C7 C8 -83.4(2)
C6 N2 C7 C8 127.2(2)
C13 N3 C8 C9 -8.2(3)
Cr1 N3 C8 C9 150.73(17)
C13 N3 C8 C7 170.89(19)
Cr1 N3 C8 C7 -30.1(3)
C12 C7 C8 N3 176.59(19)
N2 C7 C8 N3 -5.6(3)
C12 C7 C8 C9 -4.2(3)
N2 C7 C8 C9 173.55(18)
N3 C8 C9 C10 -178.4(2)
C7 C8 C9 C10 2.4(3)
C8 C9 C10 C11 0.8(3)
C9 C10 C11 C12 -2.3(4)
C8 C7 C12 C11 2.9(3)
N2 C7 C12 C11 -174.7(2)
C10 C11 C12 C7 0.4(3)
C8 N3 C13 P2 -168.54(15)
Cr1 N3 C13 P2 29.05(16)
C17 P2 C13 N3 103.67(15)
C14 P2 C13 N3 -147.95(14)
Cr1 P2 C13 N3 -19.92(11)
C13 P2 C14 C16 -51.9(2)
C17 P2 C14 C16 54.3(2)
Cr1 P2 C14 C16 -130.19(16)
C13 P2 C14 C15 179.95(18)
C17 P2 C14 C15 -73.8(2)
Cr1 P2 C14 C15 101.71(19)
C13 P2 C17 C19 -54.53(19)
C14 P2 C17 C19 -160.28(18)
Cr1 P2 C17 C19 24.0(2)
C13 P2 C17 C18 -178.6(2)
C14 P2 C17 C18 75.6(2)
Cr1 P2 C17 C18 -100.1(2)
C7 N2 C20 C21 -58.8(3)
C6 N2 C20 C21 90.3(3)
C7 N2 C20 C25 122.6(2)
C6 N2 C20 C25 -88.2(2)
C25 C20 C21 C22 0.7(3)
N2 C20 C21 C22 -177.9(2)
C20 C21 C22 C23 0.1(4)
C21 C22 C23 C24 -0.5(4)
C22 C23 C24 C25 0.2(3)
C26 N4 C25 C24 -10.3(3)
Cr1 N4 C25 C24 150.02(17)
C26 N4 C25 C20 168.83(19)
Cr1 N4 C25 C20 -30.9(3)
C23 C24 C25 N4 179.6(2)
C23 C24 C25 C20 0.5(3)
C21 C20 C25 N4 179.9(2)
N2 C20 C25 N4 -1.5(3)
C21 C20 C25 C24 -0.9(3)
N2 C20 C25 C24 177.69(18)
C25 N4 C26 P3 -165.65(15)
Cr1 N4 C26 P3 30.41(15)
C30 P3 C26 N4 -144.08(14)
C27 P3 C26 N4 102.31(14)
Cr1 P3 C26 N4 -21.79(11)
C26 P3 C27 C29 -77.06(19)
C30 P3 C27 C29 167.67(18)
Cr1 P3 C27 C29 6.7(2)
C26 P3 C27 C28 49.6(2)
C30 P3 C27 C28 -65.7(2)
Cr1 P3 C27 C28 133.40(18)
C26 P3 C30 C31 -30.1(2)
C27 P3 C30 C31 82.7(2)
Cr1 P3 C30 C31 -116.0(2)
C26 P3 C30 C32 -158.89(18)
C27 P3 C30 C32 -46.1(2)
Cr1 P3 C30 C32 115.14(18)
C5 C6 C33 C34 2.0(3)
N2 C6 C33 C34 -177.1(2)
C6 C33 C34 C35 1.7(4)
C33 C34 C35 C36 -2.3(4)
C34 C35 C36 C5 -0.7(4)
N1 C5 C36 C35 -175.1(2)
C6 C5 C36 C35 4.3(3)
C4 P1 C37 C39 176.25(16)
C1 P1 C37 C39 67.74(18)
Cr1 P1 C37 C39 -98.71(16)
C4 P1 C37 C38 -59.20(18)
C1 P1 C37 C38 -167.71(16)
Cr1 P1 C37 C38 25.8(2)
